data_7117712
loop_
_publ_author_name
'C. Lichtenberg'
'L. Viciu'
'M. Vogt'
'R. E. Rodriguez-Lugo'
'M. Adelhardt'
'J. Sutter'
'M. M. Khusniyarov'
'K. Meyer'
'B. de Bruin'
'E. Billd'
'H. Grutzmacher'

_publ_section_title
;
 Low-valent iron: an Fe(I) ate compound as a building block for a linear
 trinuclear Fe cluster
;
_journal_name_full Chem.Commun.
_journal_page_first 13890
_journal_paper_doi 10.1039/C5cc04908C
_journal_volume 51
_journal_year 2015
_chemical_formula_moiety 'C32 H24 N2, C4 H10 O2'
_chemical_formula_sum 'C36 H34 N2 O2'
_chemical_formula_weight 526.65
_chemical_name_systematic
;
 ?
;
_space_group_crystal_system monoclinic
_space_group_IT_number 14
_space_group_name_Hall '-P 2ybc'
_space_group_name_H-M_alt 'P 1 21/c 1'
_symmetry_space_group_name_Hall '-P 2ybc'
_symmetry_space_group_name_H-M 'P 1 21/c 1'
_atom_sites_solution_hydrogens difmap
_audit_creation_date 2014-06-05
_audit_creation_method
;
Olex2 1.2
(compiled 2014.05.21 svn.r2940 for OlexSys, GUI svn.r4846)
;
_audit_update_record
;
2015-06-01 deposited with the CCDC.
2015-07-23 downloaded from the CCDC.
;
_cell_angle_alpha 90
_cell_angle_beta 96.259(2)
_cell_angle_gamma 90
_cell_formula_units_Z 2
_cell_length_a 8.9045(8)
_cell_length_b 8.8710(8)
_cell_length_c 17.5783(16)
_cell_measurement_reflns_used 3230
_cell_measurement_temperature 200(2)
_cell_measurement_theta_max 28.22
_cell_measurement_theta_min 2.30
_cell_volume 1380.3(2)
_computing_cell_refinement 'SAINT v6.45A (Bruker, 2003)'
_computing_data_reduction 'SAINT v6.45A (Bruker, 2003)'
_computing_molecular_graphics 'Olex2 (Dolomanov et al., 2009)'
_computing_publication_material 'Olex2 (Dolomanov et al., 2009)'
_computing_structure_refinement 'ShelXL (Sheldrick, 2008)'
_diffrn_ambient_temperature 200(2)
_diffrn_measured_fraction_theta_full 1.000
_diffrn_measured_fraction_theta_max 0.998
_diffrn_measurement_device_type 'CCD area detector'
_diffrn_measurement_method 'phi and omega scans'
_diffrn_radiation_monochromator graphite
_diffrn_radiation_type MoK\a
_diffrn_radiation_wavelength 0.71073
_diffrn_reflns_av_R_equivalents 0.0294
_diffrn_reflns_av_unetI/netI 0.0266
_diffrn_reflns_laue_measured_fraction_full 1.000
_diffrn_reflns_laue_measured_fraction_max 0.998
_diffrn_reflns_limit_h_max 11
_diffrn_reflns_limit_h_min -11
_diffrn_reflns_limit_k_max 11
_diffrn_reflns_limit_k_min -11
_diffrn_reflns_limit_l_max 21
_diffrn_reflns_limit_l_min -21
_diffrn_reflns_number 12084
_diffrn_reflns_point_group_measured_fraction_full 1.000
_diffrn_reflns_point_group_measured_fraction_max 0.998
_diffrn_reflns_theta_full 25.242
_diffrn_reflns_theta_max 26.421
_diffrn_reflns_theta_min 2.301
_exptl_absorpt_coefficient_mu 0.078
_exptl_absorpt_correction_T_max 1
_exptl_absorpt_correction_T_min 0.869658
_exptl_absorpt_correction_type empirical
_exptl_absorpt_process_details
;
SADABS v.2.10 (Bruker,2003) was used for absorption correction.
R(int) was 0.0442 before and 0.0244 after correction.
The Ratio of minimum to maximum transmission is 0.8697.
The \l/2 correction factor is 0.0015.
;
_exptl_crystal_colour red
_exptl_crystal_density_diffrn 1.267
_exptl_crystal_density_meas .
_exptl_crystal_description block
_exptl_crystal_F_000 560
_exptl_crystal_size_max 0.23
_exptl_crystal_size_mid 0.14
_exptl_crystal_size_min 0.1
_exptl_transmission_factor_max 0.9922
_exptl_transmission_factor_min 0.9822
_refine_diff_density_max 0.288
_refine_diff_density_min -0.169
_refine_diff_density_rms 0.043
_refine_ls_extinction_coef .
_refine_ls_extinction_method none
_refine_ls_goodness_of_fit_ref 1.032
_refine_ls_hydrogen_treatment refall
_refine_ls_matrix_type full
_refine_ls_number_parameters 249
_refine_ls_number_reflns 2820
_refine_ls_number_restraints 0
_refine_ls_restrained_S_all 1.032
_refine_ls_R_factor_all 0.0471
_refine_ls_R_factor_gt 0.0381
_refine_ls_shift/su_max 0.000
_refine_ls_shift/su_mean 0.000
_refine_ls_structure_factor_coef Fsqd
_refine_ls_weighting_details 'w=1/[\s^2^(Fo^2^)+(0.0588P)^2^+0.2445P] where P=(Fo^2^+2Fc^2^)/3'
_refine_ls_weighting_scheme calc
_refine_ls_wR_factor_gt 0.0962
_refine_ls_wR_factor_ref 0.1019
_reflns_Friedel_coverage 0.000
_reflns_friedel_fraction_full .
_reflns_friedel_fraction_max .
_reflns_number_gt 2340
_reflns_number_total 2820
_reflns_threshold_expression 'I > 2\s(I)'
_cod_data_source_file c5cc04908c2.cif
_cod_data_source_block trop2dad
_cod_database_code 7117712
_shelxl_version_number 2013-4
_shelx_space_group_comment
;
The symmetry employed for this shelxl refinement is uniquely defined
by the following loop, which should always be used as a source of
symmetry information in preference to the above space-group names.
They are only intended as comments.
;
_shelx_estimated_absorpt_t_max 0.992
_shelx_estimated_absorpt_t_min 0.982
_olex2_refinement_description
;
;
_olex2_submission_special_instructions 'No special instructions were received'

loop_
_space_group_symop_operation_xyz
'x, y, z'
'-x, y+1/2, -z+1/2'
'-x, -y, -z'
'x, -y-1/2, z-1/2'

loop_
_atom_site_label
_atom_site_type_symbol
_atom_site_fract_x
_atom_site_fract_y
_atom_site_fract_z
_atom_site_U_iso_or_equiv
_atom_site_adp_type
_atom_site_occupancy
_atom_site_site_symmetry_order
_atom_site_calc_flag
_atom_site_refinement_flags_posn
_atom_site_refinement_flags_adp
_atom_site_refinement_flags_occupancy
_atom_site_disorder_assembly
_atom_site_disorder_group
O1S O 0.64572(10) 0.09835(10) 0.05899(5) 0.0245(2) Uani 1 1 d . . . . .
C7 C 0.90994(13) 0.59622(13) 0.10682(7) 0.0186(3) Uani 1 1 d . . . . .
C2 C 0.71974(13) 0.59929(13) 0.20119(7) 0.0183(3) Uani 1 1 d . . . . .
C3 C 0.80214(13) 0.54170(13) 0.26785(7) 0.0196(3) Uani 1 1 d . . . . .
C11 C 0.76353(14) 0.59007(15) 0.33914(7) 0.0236(3) Uani 1 1 d . . . . .
N1 N 0.63874(11) 0.58518(11) 0.06377(6) 0.0203(2) Uani 1 1 d . . . . .
C6 C 1.03884(13) 0.53991(13) 0.15095(7) 0.0197(3) Uani 1 1 d . . . . .
C12 C 1.18181(14) 0.58633(14) 0.13332(7) 0.0230(3) Uani 1 1 d . . . . .
C13 C 1.19635(14) 0.68911(15) 0.07545(7) 0.0248(3) Uani 1 1 d . . . . .
C1 C 0.75580(13) 0.53983(13) 0.12396(7) 0.0185(3) Uani 1 1 d . . . . .
C4 C 0.92783(14) 0.43590(14) 0.26528(7) 0.0214(3) Uani 1 1 d . . . . .
C15 C 0.92643(14) 0.69752(14) 0.04776(7) 0.0223(3) Uani 1 1 d . . . . .
C8 C 0.60538(13) 0.70402(14) 0.20765(7) 0.0213(3) Uani 1 1 d . . . . .
C10 C 0.65132(15) 0.69602(15) 0.34474(8) 0.0266(3) Uani 1 1 d . . . . .
C5 C 1.03019(14) 0.43524(14) 0.21507(7) 0.0211(3) Uani 1 1 d . . . . .
C14 C 1.06816(15) 0.74460(15) 0.03240(7) 0.0253(3) Uani 1 1 d . . . . .
C9 C 0.57160(14) 0.75354(15) 0.27872(8) 0.0247(3) Uani 1 1 d . . . . .
C2S C 0.54556(14) -0.02206(14) 0.03680(7) 0.0211(3) Uani 1 1 d . . . . .
C16 C 0.55971(13) 0.48092(14) 0.03079(7) 0.0181(3) Uani 1 1 d . . . . .
C1S C 0.73991(16) 0.06363(16) 0.12714(8) 0.0272(3) Uani 1 1 d . . . . .
H15 H 0.8402(16) 0.7350(15) 0.0172(8) 0.019(3) Uiso 1 1 d . . . . .
H8 H 0.5497(15) 0.7430(15) 0.1618(8) 0.020(3) Uiso 1 1 d . . . . .
H1 H 0.7601(14) 0.4273(15) 0.1277(7) 0.017(3) Uiso 1 1 d . . . . .
H2SA H 0.6019(15) -0.1145(16) 0.0306(7) 0.021(3) Uiso 1 1 d . . . . .
H12 H 1.2717(16) 0.5439(16) 0.1650(8) 0.024(4) Uiso 1 1 d . . . . .
H2SB H 0.4764(16) -0.0409(16) 0.0768(8) 0.026(4) Uiso 1 1 d . . . . .
H9 H 0.4913(16) 0.8269(15) 0.2814(8) 0.021(3) Uiso 1 1 d . . . . .
H1SA H 0.6793(17) 0.0471(17) 0.1714(9) 0.035(4) Uiso 1 1 d . . . . .
H11 H 0.8182(16) 0.5473(16) 0.3850(8) 0.027(4) Uiso 1 1 d . . . . .
H13 H 1.2970(16) 0.7225(15) 0.0649(8) 0.023(3) Uiso 1 1 d . . . . .
H4 H 0.9427(15) 0.3677(16) 0.3074(8) 0.023(3) Uiso 1 1 d . . . . .
H5 H 1.1168(17) 0.3674(17) 0.2239(8) 0.029(4) Uiso 1 1 d . . . . .
H1SB H 0.8087(17) 0.1516(18) 0.1395(8) 0.034(4) Uiso 1 1 d . . . . .
H14 H 1.0759(16) 0.8162(16) -0.0103(9) 0.028(4) Uiso 1 1 d . . . . .
H1SC H 0.7980(17) -0.0292(18) 0.1192(9) 0.033(4) Uiso 1 1 d . . . . .
H10 H 0.6290(16) 0.7308(17) 0.3960(9) 0.032(4) Uiso 1 1 d . . . . .
H16 H 0.5745(15) 0.3740(17) 0.0425(7) 0.021(3) Uiso 1 1 d . . . . .

loop_
_atom_site_aniso_label
_atom_site_aniso_U_11
_atom_site_aniso_U_22
_atom_site_aniso_U_33
_atom_site_aniso_U_23
_atom_site_aniso_U_13
_atom_site_aniso_U_12
O1S 0.0256(5) 0.0213(5) 0.0254(5) 0.0046(4) -0.0023(4) -0.0010(3)
C7 0.0200(6) 0.0171(6) 0.0182(6) -0.0050(5) 0.0002(5) -0.0004(4)
C2 0.0161(6) 0.0159(6) 0.0226(6) 0.0016(5) 0.0006(5) -0.0046(4)
C3 0.0177(6) 0.0171(6) 0.0236(6) 0.0028(5) 0.0008(5) -0.0041(5)
C11 0.0230(7) 0.0248(7) 0.0228(7) 0.0048(5) 0.0015(5) -0.0029(5)
N1 0.0186(5) 0.0205(5) 0.0210(5) -0.0009(4) -0.0018(4) 0.0007(4)
C6 0.0206(6) 0.0176(6) 0.0207(6) -0.0053(5) 0.0006(5) 0.0012(5)
C12 0.0191(6) 0.0240(7) 0.0254(7) -0.0062(5) 0.0007(5) 0.0030(5)
C13 0.0215(6) 0.0262(7) 0.0281(7) -0.0066(5) 0.0090(5) -0.0016(5)
C1 0.0187(6) 0.0149(6) 0.0207(6) 0.0006(4) -0.0029(5) 0.0002(4)
C4 0.0213(6) 0.0189(6) 0.0224(6) 0.0034(5) -0.0043(5) -0.0016(5)
C15 0.0238(7) 0.0221(6) 0.0206(6) -0.0021(5) 0.0000(5) 0.0017(5)
C8 0.0171(6) 0.0200(6) 0.0262(7) 0.0042(5) 0.0001(5) -0.0021(5)
C10 0.0269(7) 0.0291(7) 0.0252(7) 0.0006(5) 0.0093(5) -0.0028(5)
C5 0.0179(6) 0.0190(6) 0.0249(6) -0.0018(5) -0.0046(5) 0.0024(5)
C14 0.0303(7) 0.0243(7) 0.0219(7) -0.0006(5) 0.0060(5) -0.0018(5)
C9 0.0202(6) 0.0226(7) 0.0322(7) 0.0015(5) 0.0068(5) 0.0016(5)
C2S 0.0232(6) 0.0161(6) 0.0241(7) 0.0017(5) 0.0025(5) 0.0013(5)
C16 0.0172(6) 0.0180(6) 0.0195(6) -0.0006(5) 0.0031(5) 0.0003(5)
C1S 0.0287(7) 0.0250(7) 0.0262(7) 0.0016(6) -0.0038(6) 0.0011(6)

loop_
_atom_type_symbol
_atom_type_description
_atom_type_scat_dispersion_real
_atom_type_scat_dispersion_imag
_atom_type_scat_source
C C 0.0033 0.0016 'International Tables Vol C Tables 4.2.6.8 and 6.1.1.4'
H H 0.0000 0.0000 'International Tables Vol C Tables 4.2.6.8 and 6.1.1.4'
N N 0.0061 0.0033 'International Tables Vol C Tables 4.2.6.8 and 6.1.1.4'
O O 0.0106 0.0060 'International Tables Vol C Tables 4.2.6.8 and 6.1.1.4'

loop_
_geom_angle_atom_site_label_1
_geom_angle_atom_site_label_2
_geom_angle_atom_site_label_3
_geom_angle
_geom_angle_site_symmetry_1
_geom_angle_site_symmetry_3
C2S O1S C1S 111.39(10) . .
C6 C7 C1 118.29(10) . .
C15 C7 C6 119.65(11) . .
C15 C7 C1 122.03(11) . .
C3 C2 C1 118.33(11) . .
C8 C2 C3 119.56(11) . .
C8 C2 C1 122.07(11) . .
C2 C3 C4 122.48(11) . .
C11 C3 C2 118.43(11) . .
C11 C3 C4 119.08(11) . .
C3 C11 H11 118.1(9) . .
C10 C11 C3 121.39(12) . .
C10 C11 H11 120.5(8) . .
C16 N1 C1 116.68(10) . .
C7 C6 C5 122.71(11) . .
C12 C6 C7 118.65(11) . .
C12 C6 C5 118.64(11) . .
C6 C12 H12 117.2(8) . .
C13 C12 C6 121.04(12) . .
C13 C12 H12 121.7(8) . .
C12 C13 C14 119.81(12) . .
C12 C13 H13 120.0(8) . .
C14 C13 H13 120.2(8) . .
C7 C1 C2 110.19(9) . .
C7 C1 H1 108.2(7) . .
C2 C1 H1 107.3(7) . .
N1 C1 C7 110.76(10) . .
N1 C1 C2 110.34(10) . .
N1 C1 H1 110.0(7) . .
C3 C4 H4 115.1(8) . .
C5 C4 C3 126.98(12) . .
C5 C4 H4 117.6(8) . .
C7 C15 H15 120.2(8) . .
C14 C15 C7 120.85(12) . .
C14 C15 H15 118.9(8) . .
C2 C8 H8 119.0(8) . .
C9 C8 C2 121.12(12) . .
C9 C8 H8 119.8(8) . .
C11 C10 C9 119.83(12) . .
C11 C10 H10 119.6(9) . .
C9 C10 H10 120.6(9) . .
C6 C5 H5 113.9(8) . .
C4 C5 C6 126.92(11) . .
C4 C5 H5 118.7(8) . .
C13 C14 H14 121.2(8) . .
C15 C14 C13 119.97(12) . .
C15 C14 H14 118.8(8) . .
C8 C9 C10 119.62(12) . .
C8 C9 H9 119.3(8) . .
C10 C9 H9 121.1(8) . .
O1S C2S C2S 107.76(12) . 3_655
O1S C2S H2SA 110.4(8) . .
O1S C2S H2SB 110.5(8) . .
C2S C2S H2SA 111.1(8) 3_655 .
C2S C2S H2SB 109.5(8) 3_655 .
H2SA C2S H2SB 107.6(11) . .
N1 C16 C16 119.37(14) . 3_665
N1 C16 H16 123.9(8) . .
C16 C16 H16 116.7(8) 3_665 .
O1S C1S H1SA 111.6(9) . .
O1S C1S H1SB 107.8(9) . .
O1S C1S H1SC 109.4(9) . .
H1SA C1S H1SB 108.2(12) . .
H1SA C1S H1SC 108.7(12) . .
H1SB C1S H1SC 111.2(12) . .

loop_
_geom_bond_atom_site_label_1
_geom_bond_atom_site_label_2
_geom_bond_distance
_geom_bond_site_symmetry_2
O1S C2S 1.4187(15) .
O1S C1S 1.4192(16) .
C7 C6 1.4052(17) .
C7 C1 1.5215(16) .
C7 C15 1.3929(17) .
C2 C3 1.4089(16) .
C2 C1 1.5229(17) .
C2 C8 1.3923(17) .
C3 C11 1.4024(18) .
C3 C4 1.4651(17) .
C11 C10 1.3830(19) .
C11 H11 0.972(15) .
N1 C1 1.4586(15) .
N1 C16 1.2641(16) .
C6 C12 1.4044(17) .
C6 C5 1.4688(17) .
C12 C13 1.3825(19) .
C12 H12 0.998(14) .
C13 C14 1.3891(19) .
C13 H13 0.980(14) .
C1 H1 1.001(13) .
C4 C5 1.3362(19) .
C4 H4 0.954(14) .
C15 C14 1.3836(18) .
C15 H15 0.948(14) .
C8 C9 1.3879(18) .
C8 H8 0.964(14) .
C10 C9 1.3897(19) .
C10 H10 0.992(15) .
C5 H5 0.977(15) .
C14 H14 0.992(15) .
C9 H9 0.972(14) .
C2S C2S 1.502(2) 3_655
C2S H2SA 0.974(14) .
C2S H2SB 0.998(15) .
C16 C16 1.472(2) 3_665
C16 H16 0.976(15) .
C1S H1SA 1.005(16) .
C1S H1SB 1.001(16) .
C1S H1SC 0.990(16) .

loop_
_geom_torsion_atom_site_label_1
_geom_torsion_atom_site_label_2
_geom_torsion_atom_site_label_3
_geom_torsion_atom_site_label_4
_geom_torsion
_geom_torsion_site_symmetry_1
_geom_torsion_site_symmetry_2
_geom_torsion_site_symmetry_3
_geom_torsion_site_symmetry_4
C7 C6 C12 C13 2.10(18) . . . .
C7 C6 C5 C4 -37.10(19) . . . .
C7 C15 C14 C13 0.90(19) . . . .
C2 C3 C11 C10 -2.43(18) . . . .
C2 C3 C4 C5 36.75(19) . . . .
C2 C8 C9 C10 -1.08(19) . . . .
C3 C2 C1 C7 -70.26(13) . . . .
C3 C2 C1 N1 167.12(10) . . . .
C3 C2 C8 C9 0.39(18) . . . .
C3 C11 C10 C9 1.8(2) . . . .
C3 C4 C5 C6 -0.4(2) . . . .
C11 C3 C4 C5 -142.07(13) . . . .
C11 C10 C9 C8 0.0(2) . . . .
C6 C7 C1 C2 69.19(13) . . . .
C6 C7 C1 N1 -168.44(10) . . . .
C6 C7 C15 C14 -0.61(18) . . . .
C6 C12 C13 C14 -1.84(19) . . . .
C12 C6 C5 C4 142.50(13) . . . .
C12 C13 C14 C15 0.32(19) . . . .
C1 C7 C6 C12 177.25(10) . . . .
C1 C7 C6 C5 -3.15(17) . . . .
C1 C7 C15 C14 -178.66(11) . . . .
C1 C2 C3 C11 -176.53(10) . . . .
C1 C2 C3 C4 4.64(17) . . . .
C1 C2 C8 C9 178.17(11) . . . .
C1 N1 C16 C16 -179.62(12) . . . 3_665
C4 C3 C11 C10 176.44(11) . . . .
C15 C7 C6 C12 -0.87(17) . . . .
C15 C7 C6 C5 178.73(11) . . . .
C15 C7 C1 C2 -112.73(12) . . . .
C15 C7 C1 N1 9.64(15) . . . .
C8 C2 C3 C11 1.33(17) . . . .
C8 C2 C3 C4 -177.50(11) . . . .
C8 C2 C1 C7 111.94(12) . . . .
C8 C2 C1 N1 -10.68(15) . . . .
C5 C6 C12 C13 -177.51(11) . . . .
C16 N1 C1 C7 123.39(11) . . . .
C16 N1 C1 C2 -114.33(12) . . . .
C1S O1S C2S C2S -178.12(13) . . . 3_655
